data_2211839
loop_
_publ_author_name
'Chuan-Bi Li'
'Yan-Wei Li'
'De-Qian Li'

_publ_section_title Diacetatobis[2-(2-furyl)-1<i>H</i>-imidazo[4,5-<i>f</i>][1,10]phenanthroline]cadmium(II)
_journal_coeditor_code HB2235
_journal_issue 1
_journal_name_full 'Acta Crystallographica Section E'
_journal_page_first m286
_journal_page_last m288
_journal_paper_doi 10.1107/S1600536806054298
_journal_volume 63
_journal_year 2007
_chemical_formula_iupac '[Cd (C2 H3 O2)2 (C17 H10 N4 O)2]'
_chemical_formula_moiety 'C38 H26 Cd N8 O6'
_chemical_formula_sum 'C38 H26 Cd N8 O6'
_chemical_formula_weight 803.08
_chemical_name_systematic
;
Diacetatobis[2-(2-furyl)-1H-imidazo[4,5-f](1,10-phenanthroline)cadmium(II)]
;
_space_group_IT_number 15
_symmetry_cell_setting monoclinic
_symmetry_space_group_name_Hall '-C 2yc'
_symmetry_space_group_name_H-M 'C 1 2/c 1'
_atom_sites_solution_hydrogens geom
_atom_sites_solution_primary direct
_atom_sites_solution_secondary difmap
_audit_creation_method SHELXL97
_cell_angle_alpha 90.00
_cell_angle_beta 99.521(2)
_cell_angle_gamma 90.00
_cell_formula_units_Z 4
_cell_length_a 17.002(3)
_cell_length_b 10.6323(18)
_cell_length_c 17.920(3)
_cell_measurement_reflns_used 2069
_cell_measurement_temperature 292(2)
_cell_measurement_theta_max 22.21
_cell_measurement_theta_min 2.87
_cell_volume 3194.8(9)
_computing_cell_refinement 'SAINT (Bruker, 2002)'
_computing_data_collection 'SMART (Bruker, 2002)'
_computing_data_reduction SAINT
_computing_molecular_graphics 'SHELXTL-Plus (Sheldrick, 1990)'
_computing_publication_material SHELXTL-Plus
_computing_structure_refinement 'SHELXL97 (Sheldrick, 1997)'
_computing_structure_solution 'SHELXS97 (Sheldrick, 1997)'
_diffrn_ambient_temperature 292(2)
_diffrn_detector_area_resol_mean 0
_diffrn_measured_fraction_theta_full 0.997
_diffrn_measured_fraction_theta_max 0.997
_diffrn_measurement_device_type 'Bruker APEX CCD area-detector'
_diffrn_measurement_method \w
_diffrn_radiation_monochromator graphite
_diffrn_radiation_source 'fine-focus sealed tube'
_diffrn_radiation_type MoK\a
_diffrn_radiation_wavelength 0.71073
_diffrn_reflns_av_R_equivalents 0.0358
_diffrn_reflns_av_sigmaI/netI 0.0373
_diffrn_reflns_limit_h_max 20
_diffrn_reflns_limit_h_min -20
_diffrn_reflns_limit_k_max 13
_diffrn_reflns_limit_k_min -5
_diffrn_reflns_limit_l_max 22
_diffrn_reflns_limit_l_min -21
_diffrn_reflns_number 8432
_diffrn_reflns_theta_full 26.11
_diffrn_reflns_theta_max 26.11
_diffrn_reflns_theta_min 2.27
_diffrn_standards_decay_% 0
_diffrn_standards_interval_count 0
_diffrn_standards_interval_time 0
_diffrn_standards_number 0
_exptl_absorpt_coefficient_mu 0.749
_exptl_absorpt_correction_T_max 0.830
_exptl_absorpt_correction_T_min 0.813
_exptl_absorpt_correction_type multi-scan
_exptl_absorpt_process_details '(SADABS; Bruker, 2002)'
_exptl_crystal_colour yellow
_exptl_crystal_density_diffrn 1.670
_exptl_crystal_density_method 'not measured'
_exptl_crystal_description block
_exptl_crystal_F_000 1624
_exptl_crystal_size_max 0.28
_exptl_crystal_size_mid 0.25
_exptl_crystal_size_min 0.25
_refine_diff_density_max 0.362
_refine_diff_density_min -0.369
_refine_ls_extinction_method none
_refine_ls_goodness_of_fit_ref 1.021
_refine_ls_hydrogen_treatment constr
_refine_ls_matrix_type full
_refine_ls_number_parameters 240
_refine_ls_number_reflns 3172
_refine_ls_number_restraints 0
_refine_ls_restrained_S_all 1.021
_refine_ls_R_factor_all 0.0318
_refine_ls_R_factor_gt 0.0274
_refine_ls_shift/su_max 0.000
_refine_ls_shift/su_mean 0.000
_refine_ls_structure_factor_coef Fsqd
_refine_ls_weighting_details 'calc w = 1/[\s^2^(Fo^2^)+(0.0379P)^2^] where P=(Fo^2^+2Fc^2^)/3'
_refine_ls_weighting_scheme calc
_refine_ls_wR_factor_gt 0.0683
_refine_ls_wR_factor_ref 0.0704
_reflns_number_gt 2815
_reflns_number_total 3181
_reflns_threshold_expression I>2\s(I)
_cod_data_source_file hb2235.cif
_cod_data_source_block I
_cod_original_cell_volume 3194.7(9)
_cod_original_sg_symbol_H-M 'C 2/c'
_cod_database_code 2211839
_cod_database_fobs_code 2211839

loop_
_symmetry_equiv_pos_as_xyz
'x, y, z'
'-x, y, -z+1/2'
'x+1/2, y+1/2, z'
'-x+1/2, y+1/2, -z+1/2'
'-x, -y, -z'
'x, -y, z-1/2'
'-x+1/2, -y+1/2, -z'
'x+1/2, -y+1/2, z-1/2'

loop_
_atom_site_type_symbol
_atom_site_label
_atom_site_fract_x
_atom_site_fract_y
_atom_site_fract_z
_atom_site_U_iso_or_equiv
_atom_site_adp_type
_atom_site_calc_flag
_atom_site_refinement_flags
_atom_site_occupancy
Cd Cd1 0.5000 0.60998(2) 0.7500 0.03095(9) Uani d S 1
N N1 0.54684(11) 0.51617(17) 0.63812(10) 0.0308(4) Uani d . 1
O O3 0.44437(10) 0.76301(16) 0.66331(9) 0.0451(4) Uani d . 1
C C11 0.42928(13) 0.3871(2) 0.63046(12) 0.0294(5) Uani d . 1
O O2 0.36607(11) 0.73665(17) 0.74661(10) 0.0515(5) Uani d . 1
C C3 0.59761(14) 0.3895(2) 0.51864(13) 0.0341(5) Uani d . 1
H H8A 0.6153 0.3474 0.4790 0.041 Uiso calc R 1
N N2 0.40702(11) 0.45969(17) 0.68520(10) 0.0327(4) Uani d . 1
C C4 0.52773(13) 0.3513(2) 0.54414(12) 0.0298(5) Uani d . 1
C C18 0.38279(14) 0.7894(2) 0.69039(14) 0.0375(5) Uani d . 1
C C12 0.50423(13) 0.4184(2) 0.60458(12) 0.0287(5) Uani d . 1
C C2 0.63940(13) 0.4894(2) 0.55269(12) 0.0360(5) Uani d . 1
H H4A 0.6856 0.5167 0.5363 0.043 Uiso calc R 1
C C6 0.40850(14) 0.2182(2) 0.53839(12) 0.0342(5) Uani d . 1
C C7 0.38130(13) 0.2886(2) 0.59671(12) 0.0323(5) Uani d . 1
C C1 0.61202(13) 0.5497(2) 0.61207(12) 0.0350(5) Uani d . 1
H H1B 0.6412 0.6175 0.6348 0.042 Uiso calc R 1
N N4 0.37168(13) 0.11827(17) 0.49835(12) 0.0390(5) Uani d . 1
N N3 0.48325(12) 0.17097(18) 0.45456(10) 0.0353(4) Uani d . 1
H H3A 0.5203 0.1692 0.4272 0.042 Uiso calc R 1
C C13 0.41830(15) 0.0941(2) 0.44848(14) 0.0371(5) Uani d . 1
C C14 0.40539(16) -0.0033(2) 0.39138(14) 0.0437(6) Uani d . 1
C C5 0.47748(14) 0.2510(2) 0.51273(12) 0.0325(5) Uani d . 1
C C10 0.33597(14) 0.4397(2) 0.70391(13) 0.0383(5) Uani d . 1
H H13A 0.3199 0.4913 0.7405 0.046 Uiso calc R 1
C C9 0.28370(15) 0.3459(2) 0.67194(14) 0.0416(6) Uani d . 1
H H12A 0.2342 0.3354 0.6868 0.050 Uiso calc R 1
C C8 0.30682(14) 0.2705(2) 0.61882(13) 0.0399(6) Uani d . 1
H H11A 0.2733 0.2066 0.5970 0.048 Uiso calc R 1
C C19 0.32865(19) 0.8892(3) 0.6507(2) 0.0722(10) Uani d . 1
H H10A 0.2840 0.9008 0.6766 0.108 Uiso calc R 1
H H10B 0.3099 0.8637 0.5995 0.108 Uiso calc R 1
H H10C 0.3575 0.9668 0.6508 0.108 Uiso calc R 1
O O1 0.34052(14) -0.0776(2) 0.38763(13) 0.0697(6) Uani d . 1
C C15 0.44707(17) -0.0355(3) 0.33822(16) 0.0549(7) Uani d . 1
H H19A 0.4945 0.0008 0.3296 0.066 Uiso calc R 1
C C16 0.4059(2) -0.1351(3) 0.29727(18) 0.0629(8) Uani d . 1
H H18A 0.4210 -0.1773 0.2564 0.075 Uiso calc R 1
C C17 0.3423(2) -0.1568(3) 0.32792(18) 0.0661(9) Uani d . 1
H H17A 0.3039 -0.2174 0.3113 0.079 Uiso calc R 1

loop_
_atom_site_aniso_label
_atom_site_aniso_U_11
_atom_site_aniso_U_22
_atom_site_aniso_U_33
_atom_site_aniso_U_12
_atom_site_aniso_U_13
_atom_site_aniso_U_23
Cd1 0.03206(15) 0.03260(14) 0.02859(14) 0.000 0.00616(10) 0.000
N1 0.0299(10) 0.0349(10) 0.0271(9) -0.0033(8) 0.0037(8) 0.0007(8)
O3 0.0431(10) 0.0482(10) 0.0474(10) 0.0081(8) 0.0176(8) 0.0078(8)
C11 0.0302(11) 0.0324(12) 0.0257(11) -0.0005(9) 0.0051(9) 0.0038(9)
O2 0.0596(12) 0.0512(11) 0.0495(11) 0.0104(9) 0.0257(9) 0.0133(9)
C3 0.0338(12) 0.0407(13) 0.0289(12) 0.0043(10) 0.0079(10) 0.0003(10)
N2 0.0355(11) 0.0371(11) 0.0267(9) -0.0008(8) 0.0089(8) -0.0004(8)
C4 0.0316(12) 0.0312(11) 0.0264(11) 0.0005(9) 0.0039(9) 0.0027(9)
C18 0.0352(13) 0.0380(13) 0.0408(13) 0.0049(10) 0.0101(11) 0.0026(11)
C12 0.0295(11) 0.0311(12) 0.0254(11) 0.0009(9) 0.0045(9) 0.0048(9)
C2 0.0283(12) 0.0456(14) 0.0345(12) -0.0026(10) 0.0063(10) 0.0064(11)
C6 0.0392(13) 0.0326(12) 0.0313(12) -0.0024(10) 0.0071(10) 0.0022(10)
C7 0.0353(12) 0.0339(12) 0.0279(11) -0.0029(10) 0.0056(10) 0.0043(9)
C1 0.0335(13) 0.0381(13) 0.0325(12) -0.0062(10) 0.0024(10) 0.0004(10)
N4 0.0457(12) 0.0349(11) 0.0364(11) -0.0085(9) 0.0068(9) -0.0041(9)
N3 0.0399(11) 0.0363(11) 0.0313(10) -0.0011(9) 0.0101(9) -0.0022(9)
C13 0.0441(14) 0.0318(13) 0.0345(13) -0.0012(10) 0.0037(11) -0.0005(10)
C14 0.0481(15) 0.0351(13) 0.0461(15) -0.0042(11) 0.0028(12) -0.0012(11)
C5 0.0387(13) 0.0320(12) 0.0268(11) 0.0007(10) 0.0051(10) 0.0007(9)
C10 0.0360(13) 0.0474(14) 0.0334(12) -0.0006(11) 0.0115(10) -0.0026(11)
C9 0.0337(13) 0.0530(15) 0.0399(14) -0.0049(11) 0.0113(11) 0.0024(12)
C8 0.0379(14) 0.0428(14) 0.0395(13) -0.0099(11) 0.0077(11) -0.0003(11)
C19 0.0529(19) 0.076(2) 0.090(3) 0.0216(16) 0.0179(18) 0.0367(19)
O1 0.0722(15) 0.0645(13) 0.0770(15) -0.0193(11) 0.0254(12) -0.0245(11)
C15 0.0555(17) 0.0569(18) 0.0554(17) -0.0152(14) 0.0189(14) -0.0179(14)
C16 0.076(2) 0.0593(19) 0.0555(18) -0.0052(16) 0.0187(17) -0.0195(14)
C17 0.083(2) 0.0505(17) 0.065(2) -0.0205(16) 0.0146(18) -0.0242(15)

loop_
_atom_type_symbol
_atom_type_description
_atom_type_scat_dispersion_real
_atom_type_scat_dispersion_imag
_atom_type_scat_source
C C 0.0033 0.0016 'International Tables Vol C Tables 4.2.6.8 and 6.1.1.4'
H H 0.0000 0.0000 'International Tables Vol C Tables 4.2.6.8 and 6.1.1.4'
N N 0.0061 0.0033 'International Tables Vol C Tables 4.2.6.8 and 6.1.1.4'
O O 0.0106 0.0060 'International Tables Vol C Tables 4.2.6.8 and 6.1.1.4'
Cd Cd -0.8075 1.2024 'International Tables Vol C Tables 4.2.6.8 and 6.1.1.4'

loop_
_geom_angle_atom_site_label_1
_geom_angle_atom_site_label_2
_geom_angle_atom_site_label_3
_geom_angle_site_symmetry_1
_geom_angle_site_symmetry_3
_geom_angle
_geom_angle_publ_flag
O3 Cd1 O3 2_656 . 91.83(9) ?
O3 Cd1 N2 2_656 . 160.65(6) ?
O3 Cd1 N2 . . 88.87(6) y
O3 Cd1 N2 2_656 2_656 88.87(6) ?
O3 Cd1 N2 . 2_656 160.65(6) ?
N2 Cd1 N2 . 2_656 96.81(9) ?
O3 Cd1 N1 2_656 2_656 83.78(6) ?
O3 Cd1 N1 . 2_656 131.81(6) ?
N2 Cd1 N1 . 2_656 81.38(6) ?
N2 Cd1 N1 2_656 2_656 67.48(6) ?
O3 Cd1 N1 2_656 . 131.81(6) ?
O3 Cd1 N1 . . 83.78(6) y
N2 Cd1 N1 . . 67.48(6) y
N2 Cd1 N1 2_656 . 81.38(6) ?
N1 Cd1 N1 2_656 . 132.68(8) ?
O3 Cd1 O2 2_656 2_656 51.44(5) ?
O3 Cd1 O2 . 2_656 85.00(6) ?
N2 Cd1 O2 . 2_656 147.75(6) ?
N2 Cd1 O2 2_656 2_656 80.34(6) ?
N1 Cd1 O2 2_656 2_656 125.24(6) ?
N1 Cd1 O2 . 2_656 80.38(6) ?
O3 Cd1 O2 2_656 . 85.00(6) ?
O3 Cd1 O2 . . 51.44(5) y
N2 Cd1 O2 . . 80.34(6) y
N2 Cd1 O2 2_656 . 147.75(6) ?
N1 Cd1 O2 2_656 . 80.38(6) ?
N1 Cd1 O2 . . 125.24(6) y
O2 Cd1 O2 2_656 . 118.59(8) ?
C1 N1 C12 . . 118.06(19) ?
C1 N1 Cd1 . . 125.20(14) ?
C12 N1 Cd1 . . 116.63(13) ?
C18 O3 Cd1 . . 99.79(14) ?
N2 C11 C7 . . 121.8(2) ?
N2 C11 C12 . . 117.60(19) ?
C7 C11 C12 . . 120.5(2) ?
C18 O2 Cd1 . . 86.32(14) ?
C2 C3 C4 . . 119.1(2) ?
C2 C3 H8A . . 120.4 ?
C4 C3 H8A . . 120.4 ?
C10 N2 C11 . . 118.0(2) ?
C10 N2 Cd1 . . 122.58(15) ?
C11 N2 Cd1 . . 119.28(14) ?
C3 C4 C12 . . 117.8(2) ?
C3 C4 C5 . . 125.1(2) ?
C12 C4 C5 . . 117.1(2) ?
O2 C18 O3 . . 122.4(2) ?
O2 C18 C19 . . 120.2(2) ?
O3 C18 C19 . . 117.3(2) ?
N1 C12 C4 . . 122.19(19) ?
N1 C12 C11 . . 117.70(19) ?
C4 C12 C11 . . 120.0(2) ?
C3 C2 C1 . . 119.1(2) ?
C3 C2 H4A . . 120.4 ?
C1 C2 H4A . . 120.4 ?
N4 C6 C5 . . 111.2(2) ?
N4 C6 C7 . . 128.0(2) ?
C5 C6 C7 . . 120.7(2) ?
C8 C7 C11 . . 118.0(2) ?
C8 C7 C6 . . 123.6(2) ?
C11 C7 C6 . . 118.2(2) ?
N1 C1 C2 . . 123.7(2) ?
N1 C1 H1B . . 118.2 ?
C2 C1 H1B . . 118.2 ?
C13 N4 C6 . . 103.4(2) ?
C5 N3 C13 . . 106.0(2) ?
C5 N3 H3A . . 127.0 ?
C13 N3 H3A . . 127.0 ?
N4 C13 N3 . . 113.6(2) ?
N4 C13 C14 . . 125.6(2) ?
N3 C13 C14 . . 120.8(2) ?
C15 C14 O1 . . 110.1(2) ?
C15 C14 C13 . . 131.1(3) ?
O1 C14 C13 . . 118.8(2) ?
N3 C5 C6 . . 105.7(2) ?
N3 C5 C4 . . 131.0(2) ?
C6 C5 C4 . . 123.2(2) ?
N2 C10 C9 . . 123.8(2) ?
N2 C10 H13A . . 118.1 ?
C9 C10 H13A . . 118.1 ?
C8 C9 C10 . . 118.3(2) ?
C8 C9 H12A . . 120.9 ?
C10 C9 H12A . . 120.9 ?
C9 C8 C7 . . 120.0(2) ?
C9 C8 H11A . . 120.0 ?
C7 C8 H11A . . 120.0 ?
C18 C19 H10A . . 109.5 ?
C18 C19 H10B . . 109.5 ?
H10A C19 H10B . . 109.5 ?
C18 C19 H10C . . 109.5 ?
H10A C19 H10C . . 109.5 ?
H10B C19 H10C . . 109.5 ?
C14 O1 C17 . . 106.1(2) ?
C14 C15 C16 . . 106.9(3) ?
C14 C15 H19A . . 126.5 ?
C16 C15 H19A . . 126.5 ?
C17 C16 C15 . . 106.7(3) ?
C17 C16 H18A . . 126.7 ?
C15 C16 H18A . . 126.7 ?
C16 C17 O1 . . 110.2(3) ?
C16 C17 H17A . . 124.9 ?
O1 C17 H17A . . 124.9 ?

loop_
_geom_bond_atom_site_label_1
_geom_bond_atom_site_label_2
_geom_bond_site_symmetry_2
_geom_bond_distance
_geom_bond_publ_flag
Cd1 O3 2_656 2.3386(17) n
Cd1 O3 . 2.3386(17) y
Cd1 N2 . 2.4070(19) y
Cd1 N2 2_656 2.4070(19) n
Cd1 N1 2_656 2.4853(18) n
Cd1 N1 . 2.4853(18) y
Cd1 O2 2_656 2.6376(19) n
Cd1 O2 . 2.6376(18) y
N1 C1 . 1.321(3) ?
N1 C12 . 1.350(3) ?
C18 O3 . 1.256(3) y
C11 N2 . 1.350(3) ?
C11 C7 . 1.402(3) ?
C11 C12 . 1.465(3) ?
C18 O2 . 1.227(3) y
C3 C2 . 1.364(3) ?
C3 C4 . 1.402(3) ?
C3 H8A . 0.9300 ?
N2 C10 . 1.323(3) ?
C4 C12 . 1.409(3) ?
C4 C5 . 1.423(3) ?
C18 C19 . 1.504(3) ?
C2 C1 . 1.387(3) ?
C2 H4A . 0.9300 ?
C6 N4 . 1.374(3) ?
C6 C5 . 1.374(3) ?
C6 C7 . 1.424(3) ?
C7 C8 . 1.401(3) ?
C1 H1B . 0.9300 ?
N4 C13 . 1.314(3) ?
N3 C5 . 1.362(3) ?
N3 C13 . 1.363(3) ?
N3 H3A . 0.8600 ?
C13 C14 . 1.447(3) ?
C14 C15 . 1.323(4) ?
C14 O1 . 1.350(3) ?
C10 C9 . 1.395(3) ?
C10 H13A . 0.9300 ?
C9 C8 . 1.351(3) ?
C9 H12A . 0.9300 ?
C8 H11A . 0.9300 ?
C19 H10A . 0.9600 ?
C19 H10B . 0.9600 ?
C19 H10C . 0.9600 ?
O1 C17 . 1.366(3) ?
C15 C16 . 1.407(4) ?
C15 H19A . 0.9300 ?
C16 C17 . 1.313(4) ?
C16 H18A . 0.9300 ?
C17 H17A . 0.9300 ?

loop_
_geom_hbond_atom_site_label_D
_geom_hbond_atom_site_label_H
_geom_hbond_atom_site_label_A
_geom_hbond_site_symmetry_A
_geom_hbond_distance_DH
_geom_hbond_distance_HA
_geom_hbond_distance_DA
_geom_hbond_angle_DHA
N3 H3A O3 5_666 0.86 1.96 2.707(2) 145
